data_1519486
loop_
_publ_author_name
'Warriner, C. N.'
'Denuault, G.'
'Gale, Phil A.'
'Horton, Peter N.'
'Coles, Simon J.'
'Light, Mark E.'
'Hursthouse, Michael B.'

_publ_section_title
;
 2-(N-Ferrocenylmethylcarbamoyl)-5-(N-phenylcarbamoyl)-3,4-diphenyl
 pyrrole
;
_journal_name_full 'Crystal Structure Report Archive'
_journal_page_first 23
_journal_year 2002
_chemical_formula_sum 'C35 H29 Fe N3 O2'
_chemical_formula_weight 579.46
_space_group_IT_number 2
_symmetry_cell_setting triclinic
_symmetry_space_group_name_Hall '-P 1'
_symmetry_space_group_name_H-M 'P -1'
_atom_sites_solution_hydrogens geom
_atom_sites_solution_primary direct
_atom_sites_solution_secondary difmap
_cell_angle_alpha 86.856(12)
_cell_angle_beta 89.616(12)
_cell_angle_gamma 84.448(9)
_cell_formula_units_Z 4
_cell_length_a 9.3589(7)
_cell_length_b 16.076(2)
_cell_length_c 17.627(3)
_cell_measurement_temperature 120(2)
_cell_volume 2635.6(6)
_computing_cell_refinement 'DENZO & COLLECT'
_computing_data_collection 'DENZO (Otwinowski & Minor, 1997) & COLLECT (Hooft, 1998)'
_computing_data_reduction 'DENZO & COLLECT'
_computing_structure_refinement 'SHELXL-97 (Sheldrick, 1997)'
_computing_structure_solution 'SHELXS-97 (Sheldrick, 1990)'
_diffrn_ambient_temperature 120(2)
_diffrn_detector_area_resol_mean 9.091
_diffrn_measured_fraction_theta_full 0.956
_diffrn_measured_fraction_theta_max 0.956
_diffrn_measurement_device_type 'Bruker-Nonius KappaCCD'
_diffrn_measurement_method '\F & \w scans'
_diffrn_radiation_monochromator graphite
_diffrn_radiation_source 'Bruker-Nonius FR591 rotating anode'
_diffrn_radiation_type MoK\a
_diffrn_radiation_wavelength 0.71073
_diffrn_reflns_av_R_equivalents 0.0000
_diffrn_reflns_av_sigmaI/netI 0.0643
_diffrn_reflns_limit_h_max 10
_diffrn_reflns_limit_h_min -10
_diffrn_reflns_limit_k_max 18
_diffrn_reflns_limit_k_min -18
_diffrn_reflns_limit_l_max 20
_diffrn_reflns_limit_l_min -20
_diffrn_reflns_number 21862
_diffrn_reflns_theta_full 24.11
_diffrn_reflns_theta_max 24.11
_diffrn_reflns_theta_min 4.62
_exptl_absorpt_coefficient_mu 0.612
_exptl_absorpt_correction_T_max 0.9413
_exptl_absorpt_correction_T_min 0.8620
_exptl_absorpt_process_details 'SORTAV (Blessing, 1997)'
_exptl_crystal_colour orange
_exptl_crystal_density_diffrn 1.460
_exptl_crystal_density_method 'not measured'
_exptl_crystal_description block
_exptl_crystal_F_000 1208
_exptl_crystal_size_max 0.25
_exptl_crystal_size_mid 0.15
_exptl_crystal_size_min 0.10
_refine_diff_density_max 0.534
_refine_diff_density_min -0.375
_refine_diff_density_rms 0.083
_refine_ls_extinction_method none
_refine_ls_goodness_of_fit_ref 1.042
_refine_ls_hydrogen_treatment mixed
_refine_ls_matrix_type full
_refine_ls_number_parameters 740
_refine_ls_number_reflns 21893
_refine_ls_number_restraints 0
_refine_ls_restrained_S_all 1.042
_refine_ls_R_factor_all 0.0833
_refine_ls_R_factor_gt 0.0591
_refine_ls_shift/su_max 0.011
_refine_ls_shift/su_mean 0.001
_refine_ls_structure_factor_coef Fsqd
_refine_ls_weighting_details 'calc w=1/[\s^2^(Fo^2^)+(0.0574P)^2^+9.0504P] where P=(Fo^2^+2Fc^2^)/3'
_refine_ls_weighting_scheme calc
_refine_ls_wR_factor_gt 0.1380
_refine_ls_wR_factor_ref 0.1541
_reflns_number_gt 17568
_reflns_number_total 21893
_reflns_threshold_expression >2sigma(I)
_cod_data_source_file eCrystal-23.cif
_cod_data_source_block 02sot050
_cod_depositor_comments
;
Citation :
Warriner, C. N. and Denuault, G. and Gale, Phil A. and Horton, Peter N. and 
Coles, Simon J. and Light, Mark E. and Hursthouse, Michael B. (2002) 
University of Southampton, Crystal Structure Report Archive. 
(doi:10.5258/ecrystals/23)

More at:
http://ecrystals.chem.soton.ac.uk/23/

The following automatic conversions were performed:

'_symmetry_cell_setting' value 'Triclinic' changed to 'triclinic'
according to the built-in table from CIF Core dictionary named
'cif_core.dic' version 2.4.1 from 2010-06-29.

Automatic conversion script
Id: cif_fix_values 3271 2015-04-21 07:52:19Z andrius 
;
_cod_original_sg_symbol_H-M P-1
_cod_database_code 1519486

loop_
_symmetry_equiv_pos_as_xyz
'x, y, z'
'-x, -y, -z'

loop_
_atom_site_label
_atom_site_type_symbol
_atom_site_fract_x
_atom_site_fract_y
_atom_site_fract_z
_atom_site_U_iso_or_equiv
_atom_site_adp_type
_atom_site_occupancy
_atom_site_symmetry_multiplicity
_atom_site_calc_flag
_atom_site_refinement_flags
_atom_site_disorder_assembly
_atom_site_disorder_group
Fe1 Fe 0.80450(6) 0.01660(3) 0.36938(3) 0.01690(15) Uani 1 1 d . . .
N1 N 0.7664(3) -0.01781(19) 0.16720(16) 0.0156(7) Uani 1 1 d . . .
H1 H 0.6839 0.0083 0.1807 0.019 Uiso 1 1 calc R . .
N2 N 0.7926(3) 0.08964(18) -0.01756(15) 0.0115(7) Uani 1 1 d . . .
H2 H 0.8798 0.0735 -0.0334 0.014 Uiso 1 1 calc R . .
N3 N 0.6097(3) 0.18140(18) -0.18121(16) 0.0154(7) Uani 1 1 d . . .
H3 H 0.5266 0.1794 -0.1579 0.019 Uiso 1 1 calc R . .
O1 O 0.9441(3) -0.02210(17) 0.08113(14) 0.0257(7) Uani 1 1 d . . .
O2 O 0.8498(3) 0.17298(16) -0.15873(13) 0.0197(6) Uani 1 1 d . . .
C1 C 0.6609(4) 0.1179(3) 0.3445(2) 0.0252(10) Uani 1 1 d . . .
H1 H 0.6670 0.1584 0.3036 0.030 Uiso 1 1 calc R . .
C2 C 0.7168(4) 0.1219(3) 0.4180(2) 0.0257(10) Uani 1 1 d . . .
H2 H 0.7676 0.1656 0.4354 0.031 Uiso 1 1 calc R . .
C3 C 0.6843(4) 0.0500(3) 0.4611(2) 0.0248(10) Uani 1 1 d . . .
H3 H 0.7091 0.0368 0.5128 0.030 Uiso 1 1 calc R . .
C4 C 0.6082(4) 0.0004(3) 0.4142(2) 0.0263(10) Uani 1 1 d . . .
H4 H 0.5733 -0.0518 0.4287 0.032 Uiso 1 1 calc R . .
C5 C 0.5941(4) 0.0429(3) 0.3426(2) 0.0270(11) Uani 1 1 d . . .
H5 H 0.5473 0.0243 0.2999 0.032 Uiso 1 1 calc R . .
C6 C 0.9653(4) 0.0198(2) 0.2919(2) 0.0195(9) Uani 1 1 d . . .
H6 H 0.9723 0.0615 0.2521 0.023 Uiso 1 1 calc R . .
C7 C 1.0203(4) 0.0219(2) 0.3657(2) 0.0213(9) Uani 1 1 d . . .
H7 H 1.0713 0.0650 0.3841 0.026 Uiso 1 1 calc R . .
C8 C 0.9869(4) -0.0505(2) 0.4077(2) 0.0199(9) Uani 1 1 d . . .
H8 H 1.0105 -0.0648 0.4594 0.024 Uiso 1 1 calc R . .
C9 C 0.9115(4) -0.0986(2) 0.3589(2) 0.0172(9) Uani 1 1 d . . .
H9 H 0.8762 -0.1509 0.3722 0.021 Uiso 1 1 calc R . .
C10 C 0.8983(4) -0.0545(2) 0.2866(2) 0.0157(9) Uani 1 1 d . . .
C11 C 0.8326(4) -0.0843(2) 0.2177(2) 0.0162(9) Uani 1 1 d . . .
H11A H 0.9077 -0.1174 0.1893 0.019 Uiso 1 1 calc R . .
H11B H 0.7591 -0.1220 0.2338 0.019 Uiso 1 1 calc R . .
C12 C 0.8245(4) 0.0059(2) 0.1010(2) 0.0134(8) Uani 1 1 d . . .
C13 C 0.7350(4) 0.0658(2) 0.05076(19) 0.0127(8) Uani 1 1 d . . .
C14 C 0.5980(4) 0.1048(2) 0.05516(19) 0.0123(8) Uani 1 1 d . . .
C15 C 0.5713(4) 0.1540(2) -0.01304(19) 0.0125(8) Uani 1 1 d . . .
C16 C 0.6943(4) 0.1420(2) -0.05710(19) 0.0125(8) Uani 1 1 d . . .
C17 C 0.7284(4) 0.1681(2) -0.1363(2) 0.0151(8) Uani 1 1 d . . .
C18 C 0.6036(4) 0.1981(2) -0.2609(2) 0.0165(9) Uani 1 1 d . . .
C19 C 0.4751(4) 0.2346(2) -0.2903(2) 0.0225(10) Uani 1 1 d . . .
H19 H 0.3977 0.2496 -0.2571 0.027 Uiso 1 1 calc R . .
C20 C 0.4577(4) 0.2497(3) -0.3678(2) 0.0263(10) Uani 1 1 d . . .
H20 H 0.3691 0.2751 -0.3880 0.032 Uiso 1 1 calc R . .
C21 C 0.5709(4) 0.2275(3) -0.4154(2) 0.0248(10) Uani 1 1 d . . .
H21 H 0.5605 0.2379 -0.4688 0.030 Uiso 1 1 calc R . .
C22 C 0.6976(4) 0.1905(3) -0.3863(2) 0.0237(10) Uani 1 1 d . . .
H22 H 0.7748 0.1753 -0.4196 0.028 Uiso 1 1 calc R . .
C23 C 0.7149(4) 0.1750(2) -0.3088(2) 0.0176(9) Uani 1 1 d . . .
H23 H 0.8030 0.1486 -0.2890 0.021 Uiso 1 1 calc R . .
C24 C 0.4944(4) 0.1029(2) 0.11868(19) 0.0136(8) Uani 1 1 d . . .
C25 C 0.4724(4) 0.1706(2) 0.1643(2) 0.0166(9) Uani 1 1 d . . .
H25 H 0.5272 0.2171 0.1561 0.020 Uiso 1 1 calc R . .
C26 C 0.3708(4) 0.1709(2) 0.2219(2) 0.0201(9) Uani 1 1 d . . .
H26 H 0.3567 0.2173 0.2532 0.024 Uiso 1 1 calc R . .
C27 C 0.2906(4) 0.1042(2) 0.2337(2) 0.0212(9) Uani 1 1 d . . .
H27 H 0.2214 0.1042 0.2734 0.025 Uiso 1 1 calc R . .
C28 C 0.3104(4) 0.0377(3) 0.1883(2) 0.0237(10) Uani 1 1 d . . .
H28 H 0.2543 -0.0082 0.1964 0.028 Uiso 1 1 calc R . .
C29 C 0.4112(4) 0.0370(2) 0.1312(2) 0.0200(9) Uani 1 1 d . . .
H29 H 0.4237 -0.0094 0.0998 0.024 Uiso 1 1 calc R . .
C30 C 0.3066(4) 0.1695(2) -0.0320(2) 0.0196(9) Uani 1 1 d . . .
H30 H 0.3055 0.1116 -0.0181 0.023 Uiso 1 1 calc R . .
C31 C 0.1803(4) 0.2165(2) -0.0510(2) 0.0185(9) Uani 1 1 d . . .
H31 H 0.0931 0.1908 -0.0512 0.022 Uiso 1 1 calc R . .
C32 C 0.1797(4) 0.3010(3) -0.0698(2) 0.0215(10) Uani 1 1 d . . .
H32 H 0.0922 0.3338 -0.0821 0.026 Uiso 1 1 calc R . .
C33 C 0.3065(4) 0.3373(2) -0.0706(2) 0.0193(9) Uani 1 1 d . . .
H33 H 0.3066 0.3953 -0.0839 0.023 Uiso 1 1 calc R . .
C34 C 0.4346(4) 0.2899(2) -0.05209(19) 0.0163(9) Uani 1 1 d . . .
H34 H 0.5216 0.3159 -0.0527 0.020 Uiso 1 1 calc R . .
C35 C 0.4367(4) 0.2054(2) -0.03273(19) 0.0118(8) Uani 1 1 d . . .
Fe2 Fe 0.21144(6) 0.49541(3) 0.13854(3) 0.01575(14) Uani 1 1 d . . .
N4 N 0.3248(3) 0.55976(19) 0.32009(16) 0.0179(7) Uani 1 1 d . . .
H4A H 0.2338 0.5717 0.3078 0.021 Uiso 1 1 calc R . .
N5 N 0.3123(3) 0.59858(18) 0.52042(16) 0.0144(7) Uani 1 1 d . . .
H5A H 0.4013 0.5834 0.5349 0.017 Uiso 1 1 calc R . .
N6 N 0.1392(3) 0.67928(18) 0.68770(15) 0.0149(7) Uani 1 1 d . . .
H6A H 0.0529 0.6842 0.6674 0.018 Uiso 1 1 calc R . .
O3 O 0.4887(3) 0.53421(16) 0.41246(13) 0.0200(6) Uani 1 1 d . . .
O4 O 0.3723(3) 0.63868(17) 0.66366(14) 0.0234(7) Uani 1 1 d . . .
C36 C 0.1826(5) 0.3928(2) 0.2058(2) 0.0256(10) Uani 1 1 d . . .
H36 H 0.2476 0.3680 0.2436 0.031 Uiso 1 1 calc R . .
C37 C 0.1830(5) 0.3732(2) 0.1295(2) 0.0246(10) Uani 1 1 d . . .
H37 H 0.2483 0.3332 0.1063 0.029 Uiso 1 1 calc R . .
C38 C 0.0701(4) 0.4231(3) 0.0933(2) 0.0265(10) Uani 1 1 d . . .
H38 H 0.0452 0.4227 0.0411 0.032 Uiso 1 1 calc R . .
C39 C -0.0005(4) 0.4737(2) 0.1472(2) 0.0235(10) Uani 1 1 d . . .
H39 H -0.0814 0.5133 0.1380 0.028 Uiso 1 1 calc R . .
C40 C 0.0701(4) 0.4553(3) 0.2173(2) 0.0244(10) Uani 1 1 d . . .
H40 H 0.0461 0.4805 0.2638 0.029 Uiso 1 1 calc R . .
C41 C 0.4221(4) 0.5089(2) 0.1202(2) 0.0187(9) Uani 1 1 d . . .
H41 H 0.4982 0.4652 0.1209 0.022 Uiso 1 1 calc R . .
C42 C 0.3397(4) 0.5399(2) 0.0560(2) 0.0185(9) Uani 1 1 d . . .
H42 H 0.3503 0.5207 0.0061 0.022 Uiso 1 1 calc R . .
C43 C 0.2385(4) 0.6048(2) 0.0794(2) 0.0196(9) Uani 1 1 d . . .
H43 H 0.1690 0.6366 0.0478 0.024 Uiso 1 1 calc R . .
C44 C 0.2585(4) 0.6141(2) 0.1576(2) 0.0162(9) Uani 1 1 d . . .
H44 H 0.2055 0.6536 0.1877 0.019 Uiso 1 1 calc R . .
C45 C 0.3712(4) 0.5544(2) 0.1835(2) 0.0158(9) Uani 1 1 d . . .
C46 C 0.4304(4) 0.5411(3) 0.2620(2) 0.0216(10) Uani 1 1 d . . .
H46A H 0.4710 0.4821 0.2699 0.026 Uiso 1 1 calc R . .
H46B H 0.5097 0.5770 0.2671 0.026 Uiso 1 1 calc R . .
C47 C 0.3654(4) 0.5588(2) 0.3929(2) 0.0161(9) Uani 1 1 d . . .
C48 C 0.2601(4) 0.5913(2) 0.44923(19) 0.0146(9) Uani 1 1 d . . .
C49 C 0.1156(4) 0.6196(2) 0.44953(19) 0.0124(8) Uani 1 1 d . . .
C50 C 0.0817(4) 0.6461(2) 0.52358(19) 0.0130(8) Uani 1 1 d . . .
C51 C 0.2076(4) 0.6324(2) 0.56524(19) 0.0120(8) Uani 1 1 d . . .
C52 C 0.2483(4) 0.6502(2) 0.6429(2) 0.0146(9) Uani 1 1 d . . .
C53 C 0.1478(4) 0.7028(2) 0.76344(19) 0.0143(9) Uani 1 1 d . . .
C54 C 0.2551(4) 0.6689(2) 0.8121(2) 0.0194(9) Uani 1 1 d . . .
H54 H 0.3290 0.6295 0.7951 0.023 Uiso 1 1 calc R . .
C55 C 0.2532(4) 0.6934(3) 0.8864(2) 0.0222(10) Uani 1 1 d . . .
H55 H 0.3272 0.6706 0.9203 0.027 Uiso 1 1 calc R . .
C56 C 0.1467(4) 0.7499(2) 0.9120(2) 0.0224(10) Uani 1 1 d . . .
H56 H 0.1469 0.7658 0.9632 0.027 Uiso 1 1 calc R . .
C57 C 0.0396(4) 0.7835(2) 0.8629(2) 0.0235(10) Uani 1 1 d . . .
H57 H -0.0343 0.8229 0.8800 0.028 Uiso 1 1 calc R . .
C58 C 0.0398(4) 0.7598(2) 0.7889(2) 0.0206(9) Uani 1 1 d . . .
H58 H -0.0344 0.7826 0.7552 0.025 Uiso 1 1 calc R . .
C59 C 0.0186(4) 0.6744(2) 0.3228(2) 0.0147(9) Uani 1 1 d . . .
H59 H 0.0913 0.7118 0.3192 0.018 Uiso 1 1 calc R . .
C60 C -0.0777(4) 0.6740(2) 0.2641(2) 0.0186(9) Uani 1 1 d . . .
H60 H -0.0705 0.7103 0.2201 0.022 Uiso 1 1 calc R . .
C61 C -0.1842(4) 0.6210(2) 0.2695(2) 0.0185(9) Uani 1 1 d . . .
H61 H -0.2494 0.6195 0.2286 0.022 Uiso 1 1 calc R . .
C62 C -0.1971(4) 0.5697(2) 0.3344(2) 0.0188(9) Uani 1 1 d . . .
H62 H -0.2730 0.5345 0.3387 0.023 Uiso 1 1 calc R . .
C63 C -0.1002(4) 0.5697(2) 0.3921(2) 0.0155(9) Uani 1 1 d . . .
H63 H -0.1090 0.5340 0.4364 0.019 Uiso 1 1 calc R . .
C64 C 0.0114(4) 0.6214(2) 0.38682(19) 0.0115(8) Uani 1 1 d . . .
C65 C -0.1619(4) 0.6312(3) 0.5787(2) 0.0206(9) Uani 1 1 d . . .
H65 H -0.1358 0.5729 0.5877 0.025 Uiso 1 1 calc R . .
C66 C -0.2982(4) 0.6644(3) 0.5972(2) 0.0243(10) Uani 1 1 d . . .
H66 H -0.3654 0.6287 0.6180 0.029 Uiso 1 1 calc R . .
C67 C -0.3373(4) 0.7483(3) 0.5858(2) 0.0256(10) Uani 1 1 d . . .
H67 H -0.4311 0.7711 0.5990 0.031 Uiso 1 1 calc R . .
C68 C -0.2393(5) 0.7998(3) 0.5550(2) 0.0299(11) Uani 1 1 d . . .
H68 H -0.2654 0.8582 0.5471 0.036 Uiso 1 1 calc R . .
C69 C -0.1035(4) 0.7663(2) 0.5358(2) 0.0222(10) Uani 1 1 d . . .
H69 H -0.0372 0.8020 0.5142 0.027 Uiso 1 1 calc R . .
C70 C -0.0621(4) 0.6817(2) 0.54723(19) 0.0140(8) Uani 1 1 d . . .

loop_
_atom_site_aniso_label
_atom_site_aniso_U_11
_atom_site_aniso_U_22
_atom_site_aniso_U_33
_atom_site_aniso_U_23
_atom_site_aniso_U_13
_atom_site_aniso_U_12
Fe1 0.0154(3) 0.0204(3) 0.0147(3) -0.0009(2) 0.0030(2) -0.0008(3)
N1 0.0109(18) 0.0222(19) 0.0123(17) -0.0013(14) 0.0016(13) 0.0062(14)
N2 0.0072(17) 0.0163(18) 0.0113(16) -0.0037(13) 0.0021(13) -0.0010(14)
N3 0.0088(18) 0.0241(19) 0.0131(17) 0.0007(14) 0.0020(14) -0.0012(14)
O1 0.0193(17) 0.0327(18) 0.0217(15) 0.0103(13) 0.0094(13) 0.0077(13)
O2 0.0168(16) 0.0277(17) 0.0138(14) 0.0027(12) 0.0033(12) -0.0010(12)
C1 0.023(3) 0.026(3) 0.024(2) 0.0012(19) 0.0017(19) 0.010(2)
C2 0.023(3) 0.025(3) 0.029(2) -0.0115(19) 0.0044(19) 0.0061(19)
C3 0.017(2) 0.036(3) 0.021(2) -0.004(2) 0.0039(18) -0.001(2)
C4 0.020(3) 0.030(3) 0.028(2) -0.005(2) 0.0100(19) -0.001(2)
C5 0.015(2) 0.041(3) 0.023(2) -0.009(2) -0.0015(18) 0.009(2)
C6 0.014(2) 0.026(2) 0.019(2) 0.0024(18) 0.0023(17) -0.0017(18)
C7 0.017(2) 0.026(2) 0.022(2) -0.0041(19) 0.0028(18) -0.0038(19)
C8 0.020(2) 0.026(2) 0.013(2) 0.0010(17) 0.0000(17) 0.0042(18)
C9 0.022(2) 0.015(2) 0.013(2) 0.0021(16) -0.0018(17) 0.0057(18)
C10 0.012(2) 0.018(2) 0.015(2) 0.0009(17) 0.0044(16) 0.0040(17)
C11 0.015(2) 0.017(2) 0.015(2) 0.0016(16) -0.0009(16) 0.0020(17)
C12 0.014(2) 0.014(2) 0.013(2) -0.0029(16) 0.0012(16) -0.0008(17)
C13 0.012(2) 0.015(2) 0.012(2) -0.0017(16) 0.0027(16) -0.0068(17)
C14 0.015(2) 0.011(2) 0.011(2) -0.0026(15) -0.0014(16) -0.0034(17)
C15 0.012(2) 0.012(2) 0.015(2) -0.0023(16) 0.0025(16) -0.0031(16)
C16 0.014(2) 0.013(2) 0.0103(19) -0.0006(15) -0.0010(16) -0.0005(17)
C17 0.017(2) 0.010(2) 0.019(2) -0.0004(16) 0.0052(18) -0.0004(17)
C18 0.020(2) 0.017(2) 0.013(2) -0.0004(16) -0.0019(17) -0.0032(18)
C19 0.023(3) 0.026(2) 0.017(2) -0.0018(18) 0.0012(18) 0.0020(19)
C20 0.026(3) 0.028(3) 0.023(2) 0.0012(19) -0.007(2) 0.005(2)
C21 0.030(3) 0.029(3) 0.015(2) 0.0005(18) -0.005(2) -0.003(2)
C22 0.025(3) 0.029(3) 0.018(2) -0.0053(18) 0.0002(18) -0.0014(19)
C23 0.014(2) 0.020(2) 0.019(2) -0.0012(17) 0.0012(17) 0.0010(17)
C24 0.008(2) 0.017(2) 0.016(2) 0.0021(16) -0.0041(15) -0.0019(16)
C25 0.022(2) 0.013(2) 0.016(2) -0.0003(16) 0.0055(17) -0.0063(17)
C26 0.020(2) 0.018(2) 0.021(2) -0.0064(17) 0.0056(18) 0.0037(18)
C27 0.016(2) 0.026(3) 0.020(2) 0.0008(19) 0.0080(18) 0.0015(19)
C28 0.020(2) 0.023(2) 0.029(2) 0.001(2) 0.0052(19) -0.0095(19)
C29 0.018(2) 0.018(2) 0.025(2) -0.0046(18) 0.0044(18) -0.0052(18)
C30 0.020(2) 0.020(2) 0.018(2) 0.0004(17) -0.0015(17) -0.0021(19)
C31 0.017(2) 0.023(2) 0.016(2) -0.0035(17) -0.0001(17) -0.0046(19)
C32 0.019(2) 0.031(3) 0.013(2) -0.0058(18) -0.0025(17) 0.0074(19)
C33 0.023(3) 0.021(2) 0.013(2) 0.0028(17) -0.0018(17) 0.0016(19)
C34 0.013(2) 0.022(2) 0.015(2) -0.0012(17) -0.0005(16) -0.0047(18)
C35 0.012(2) 0.016(2) 0.0074(18) -0.0023(15) 0.0018(15) -0.0012(17)
Fe2 0.0179(3) 0.0169(3) 0.0128(3) 0.0002(2) 0.0022(2) -0.0040(2)
N4 0.0094(18) 0.032(2) 0.0125(17) -0.0046(14) 0.0020(13) -0.0010(14)
N5 0.0080(17) 0.0229(19) 0.0122(17) -0.0022(14) -0.0028(13) -0.0004(14)
N6 0.0090(18) 0.0265(19) 0.0093(16) -0.0032(14) -0.0023(13) -0.0005(14)
O3 0.0125(16) 0.0329(18) 0.0132(14) -0.0005(12) -0.0003(12) 0.0054(12)
O4 0.0128(16) 0.0394(19) 0.0182(15) -0.0055(13) -0.0003(12) -0.0010(13)
C36 0.031(3) 0.020(2) 0.026(2) 0.0058(19) -0.0014(19) -0.005(2)
C37 0.037(3) 0.013(2) 0.024(2) -0.0033(18) 0.005(2) -0.003(2)
C38 0.031(3) 0.027(3) 0.023(2) -0.0018(19) 0.003(2) -0.014(2)
C39 0.015(2) 0.022(2) 0.035(3) 0.001(2) 0.0015(19) -0.0098(18)
C40 0.031(3) 0.024(3) 0.021(2) -0.0027(18) 0.0091(19) -0.014(2)
C41 0.015(2) 0.022(2) 0.018(2) 0.0001(17) 0.0041(17) 0.0039(18)
C42 0.019(2) 0.028(2) 0.010(2) -0.0012(17) 0.0061(16) -0.0070(19)
C43 0.017(2) 0.023(2) 0.019(2) 0.0060(18) 0.0001(17) -0.0091(19)
C44 0.018(2) 0.015(2) 0.017(2) -0.0019(16) 0.0065(17) -0.0026(17)
C45 0.014(2) 0.019(2) 0.015(2) -0.0013(17) 0.0001(16) -0.0055(18)
C46 0.016(2) 0.036(3) 0.013(2) -0.0041(18) 0.0044(17) -0.0031(19)
C47 0.018(2) 0.018(2) 0.013(2) -0.0004(16) 0.0015(17) -0.0060(18)
C48 0.017(2) 0.018(2) 0.009(2) 0.0005(16) 0.0012(16) -0.0062(18)
C49 0.012(2) 0.012(2) 0.013(2) 0.0038(15) 0.0017(16) -0.0030(16)
C50 0.017(2) 0.009(2) 0.013(2) -0.0008(15) 0.0041(16) -0.0039(17)
C51 0.010(2) 0.016(2) 0.0093(19) -0.0008(16) 0.0013(16) 0.0002(16)
C52 0.012(2) 0.015(2) 0.017(2) 0.0007(16) 0.0004(18) -0.0034(17)
C53 0.016(2) 0.018(2) 0.011(2) -0.0033(16) -0.0006(16) -0.0083(17)
C54 0.016(2) 0.026(2) 0.017(2) 0.0005(18) -0.0005(17) -0.0037(18)
C55 0.021(2) 0.031(3) 0.016(2) -0.0005(18) -0.0032(18) -0.012(2)
C56 0.038(3) 0.023(2) 0.009(2) -0.0041(17) 0.0051(19) -0.016(2)
C57 0.030(3) 0.020(2) 0.021(2) -0.0042(18) 0.005(2) -0.0020(19)
C58 0.022(3) 0.023(2) 0.016(2) 0.0026(17) 0.0007(17) 0.0013(19)
C59 0.015(2) 0.015(2) 0.015(2) 0.0012(16) 0.0027(17) -0.0017(17)
C60 0.021(2) 0.019(2) 0.014(2) 0.0039(16) 0.0008(17) 0.0041(18)
C61 0.017(2) 0.027(2) 0.011(2) -0.0038(17) -0.0034(16) 0.0009(19)
C62 0.011(2) 0.025(2) 0.021(2) -0.0014(18) 0.0037(17) -0.0055(18)
C63 0.013(2) 0.017(2) 0.015(2) 0.0002(16) 0.0011(16) 0.0035(17)
C64 0.009(2) 0.013(2) 0.0123(19) -0.0039(15) 0.0007(15) 0.0022(16)
C65 0.016(2) 0.026(2) 0.020(2) -0.0002(18) 0.0019(18) -0.0024(19)
C66 0.014(2) 0.041(3) 0.018(2) -0.0027(19) 0.0038(17) -0.001(2)
C67 0.013(2) 0.044(3) 0.019(2) -0.015(2) -0.0005(18) 0.009(2)
C68 0.026(3) 0.024(3) 0.038(3) -0.007(2) -0.007(2) 0.010(2)
C69 0.019(2) 0.025(3) 0.023(2) -0.0011(18) -0.0004(18) -0.0019(19)
C70 0.016(2) 0.018(2) 0.0084(19) -0.0019(16) -0.0007(16) -0.0027(17)

loop_
_atom_type_symbol
_atom_type_description
_atom_type_scat_dispersion_real
_atom_type_scat_dispersion_imag
_atom_type_scat_source
C C 0.0033 0.0016 'International Tables Vol C Tables 4.2.6.8 and 6.1.1.4'
Fe Fe 0.3463 0.8444 'International Tables Vol C Tables 4.2.6.8 and 6.1.1.4'
N N 0.0061 0.0033 'International Tables Vol C Tables 4.2.6.8 and 6.1.1.4'
O O 0.0106 0.0060 'International Tables Vol C Tables 4.2.6.8 and 6.1.1.4'
H H 0.0000 0.0000 'International Tables Vol C Tables 4.2.6.8 and 6.1.1.4'

loop_
_geom_angle_atom_site_label_1
_geom_angle_atom_site_label_2
_geom_angle_atom_site_label_3
_geom_angle
_geom_angle_site_symmetry_1
_geom_angle_site_symmetry_3
C8 Fe1 C5 158.76(17) . .
C8 Fe1 C4 122.76(16) . .
C5 Fe1 C4 40.47(16) . .
C8 Fe1 C6 68.36(15) . .
C5 Fe1 C6 123.45(16) . .
C4 Fe1 C6 159.64(16) . .
C8 Fe1 C7 40.51(15) . .
C5 Fe1 C7 159.46(17) . .
C4 Fe1 C7 158.51(16) . .
C6 Fe1 C7 40.55(15) . .
C8 Fe1 C3 107.88(16) . .
C5 Fe1 C3 68.06(16) . .
C4 Fe1 C3 40.94(15) . .
C6 Fe1 C3 157.74(16) . .
C7 Fe1 C3 122.37(16) . .
C8 Fe1 C9 40.96(15) . .
C5 Fe1 C9 122.74(17) . .
C4 Fe1 C9 107.88(17) . .
C6 Fe1 C9 68.30(15) . .
C7 Fe1 C9 68.35(16) . .
C3 Fe1 C9 124.20(16) . .
C8 Fe1 C2 123.22(16) . .
C5 Fe1 C2 68.13(17) . .
C4 Fe1 C2 68.60(17) . .
C6 Fe1 C2 121.90(16) . .
C7 Fe1 C2 107.34(17) . .
C3 Fe1 C2 40.41(16) . .
C9 Fe1 C2 160.11(15) . .
C8 Fe1 C1 159.09(17) . .
C5 Fe1 C1 40.68(16) . .
C4 Fe1 C1 68.49(17) . .
C6 Fe1 C1 107.25(16) . .
C7 Fe1 C1 122.96(17) . .
C3 Fe1 C1 67.98(16) . .
C9 Fe1 C1 158.32(15) . .
C2 Fe1 C1 40.37(16) . .
C8 Fe1 C10 68.84(15) . .
C5 Fe1 C10 107.68(16) . .
C4 Fe1 C10 123.58(16) . .
C6 Fe1 C10 40.47(14) . .
C7 Fe1 C10 68.36(15) . .
C3 Fe1 C10 160.63(16) . .
C9 Fe1 C10 40.90(14) . .
C2 Fe1 C10 157.42(16) . .
C1 Fe1 C10 121.98(15) . .
C12 N1 C11 123.2(3) . .
C16 N2 C13 109.2(3) . .
C17 N3 C18 128.0(3) . .
C2 C1 C5 107.7(4) . .
C2 C1 Fe1 69.8(2) . .
C5 C1 Fe1 69.2(2) . .
C1 C2 C3 108.0(4) . .
C1 C2 Fe1 69.8(2) . .
C3 C2 Fe1 69.4(2) . .
C2 C3 C4 108.5(4) . .
C2 C3 Fe1 70.1(2) . .
C4 C3 Fe1 69.5(2) . .
C5 C4 C3 107.1(4) . .
C5 C4 Fe1 69.7(2) . .
C3 C4 Fe1 69.5(2) . .
C4 C5 C1 108.8(4) . .
C4 C5 Fe1 69.9(2) . .
C1 C5 Fe1 70.1(2) . .
C7 C6 C10 108.8(3) . .
C7 C6 Fe1 69.8(2) . .
C10 C6 Fe1 70.4(2) . .
C6 C7 C8 108.3(3) . .
C6 C7 Fe1 69.7(2) . .
C8 C7 Fe1 69.7(2) . .
C7 C8 C9 107.8(3) . .
C7 C8 Fe1 69.8(2) . .
C9 C8 Fe1 69.8(2) . .
C8 C9 C10 107.9(3) . .
C8 C9 Fe1 69.2(2) . .
C10 C9 Fe1 69.9(2) . .
C6 C10 C9 107.2(3) . .
C6 C10 C11 126.9(3) . .
C9 C10 C11 125.8(3) . .
C6 C10 Fe1 69.2(2) . .
C9 C10 Fe1 69.2(2) . .
C11 C10 Fe1 129.2(3) . .
N1 C11 C10 114.0(3) . .
O1 C12 N1 122.4(3) . .
O1 C12 C13 120.8(3) . .
N1 C12 C13 116.8(3) . .
N2 C13 C14 108.2(3) . .
N2 C13 C12 117.3(3) . .
C14 C13 C12 134.4(3) . .
C13 C14 C15 107.4(3) . .
C13 C14 C24 129.2(3) . .
C15 C14 C24 123.3(3) . .
C16 C15 C14 106.5(3) . .
C16 C15 C35 127.8(3) . .
C14 C15 C35 125.6(3) . .
N2 C16 C15 108.6(3) . .
N2 C16 C17 118.2(3) . .
C15 C16 C17 132.9(3) . .
O2 C17 N3 124.3(3) . .
O2 C17 C16 122.9(3) . .
N3 C17 C16 112.7(3) . .
C23 C18 C19 119.9(3) . .
C23 C18 N3 123.2(3) . .
C19 C18 N3 116.8(3) . .
C18 C19 C20 120.7(4) . .
C21 C20 C19 119.0(4) . .
C22 C21 C20 120.3(4) . .
C21 C22 C23 120.8(4) . .
C18 C23 C22 119.4(4) . .
C29 C24 C25 118.5(4) . .
C29 C24 C14 121.4(3) . .
C25 C24 C14 120.0(3) . .
C26 C25 C24 120.3(3) . .
C27 C26 C25 120.0(4) . .
C28 C27 C26 120.0(4) . .
C27 C28 C29 120.3(4) . .
C28 C29 C24 120.8(4) . .
C31 C30 C35 121.1(4) . .
C30 C31 C32 120.2(4) . .
C33 C32 C31 119.5(4) . .
C32 C33 C34 120.6(4) . .
C35 C34 C33 120.6(3) . .
C34 C35 C30 118.1(3) . .
C34 C35 C15 121.4(3) . .
C30 C35 C15 120.5(3) . .
C36 Fe2 C42 142.74(17) . .
C36 Fe2 C37 40.51(16) . .
C42 Fe2 C37 112.80(16) . .
C36 Fe2 C41 112.06(17) . .
C42 Fe2 C41 40.85(14) . .
C37 Fe2 C41 107.72(16) . .
C36 Fe2 C45 108.36(16) . .
C42 Fe2 C45 68.93(15) . .
C37 Fe2 C45 132.76(16) . .
C41 Fe2 C45 41.03(14) . .
C36 Fe2 C43 174.81(16) . .
C42 Fe2 C43 40.88(15) . .
C37 Fe2 C43 144.62(16) . .
C41 Fe2 C43 68.62(16) . .
C45 Fe2 C43 68.57(15) . .
C36 Fe2 C40 40.60(16) . .
C42 Fe2 C40 175.78(17) . .
C37 Fe2 C40 68.34(16) . .
C41 Fe2 C40 143.19(16) . .
C45 Fe2 C40 113.53(15) . .
C43 Fe2 C40 136.06(17) . .
C36 Fe2 C38 67.69(17) . .
C42 Fe2 C38 110.11(16) . .
C37 Fe2 C38 40.27(16) . .
C41 Fe2 C38 133.61(16) . .
C45 Fe2 C38 172.61(17) . .
C43 Fe2 C38 115.84(16) . .
C40 Fe2 C38 67.92(16) . .
C36 Fe2 C44 134.54(16) . .
C42 Fe2 C44 68.51(15) . .
C37 Fe2 C44 173.03(17) . .
C41 Fe2 C44 68.49(15) . .
C45 Fe2 C44 40.64(14) . .
C43 Fe2 C44 40.49(15) . .
C40 Fe2 C44 110.88(15) . .
C38 Fe2 C44 146.45(17) . .
C36 Fe2 C39 67.74(17) . .
C42 Fe2 C39 135.82(16) . .
C37 Fe2 C39 67.86(16) . .
C41 Fe2 C39 173.78(16) . .
C45 Fe2 C39 145.19(16) . .
C43 Fe2 C39 112.18(16) . .
C40 Fe2 C39 40.34(16) . .
C38 Fe2 C39 40.22(15) . .
C44 Fe2 C39 116.38(16) . .
C47 N4 C46 119.8(3) . .
C51 N5 C48 109.9(3) . .
C52 N6 C53 127.3(3) . .
C37 C36 C40 108.7(4) . .
C37 C36 Fe2 70.0(2) . .
C40 C36 Fe2 70.4(2) . .
C36 C37 C38 107.7(4) . .
C36 C37 Fe2 69.5(2) . .
C38 C37 Fe2 70.4(2) . .
C37 C38 C39 108.4(4) . .
C37 C38 Fe2 69.3(2) . .
C39 C38 Fe2 70.3(2) . .
C38 C39 C40 107.9(4) . .
C38 C39 Fe2 69.4(2) . .
C40 C39 Fe2 69.2(2) . .
C36 C40 C39 107.3(4) . .
C36 C40 Fe2 69.0(2) . .
C39 C40 Fe2 70.4(2) . .
C42 C41 C45 108.1(3) . .
C42 C41 Fe2 69.5(2) . .
C45 C41 Fe2 69.8(2) . .
C41 C42 C43 107.8(3) . .
C41 C42 Fe2 69.6(2) . .
C43 C42 Fe2 69.8(2) . .
C44 C43 C42 108.2(3) . .
C44 C43 Fe2 70.3(2) . .
C42 C43 Fe2 69.3(2) . .
C43 C44 C45 108.2(3) . .
C43 C44 Fe2 69.2(2) . .
C45 C44 Fe2 69.2(2) . .
C44 C45 C41 107.6(3) . .
C44 C45 C46 127.4(3) . .
C41 C45 C46 125.0(3) . .
C44 C45 Fe2 70.1(2) . .
C41 C45 Fe2 69.2(2) . .
C46 C45 Fe2 127.0(3) . .
N4 C46 C45 113.2(3) . .
O3 C47 N4 121.3(3) . .
O3 C47 C48 120.2(3) . .
N4 C47 C48 118.5(3) . .
N5 C48 C49 107.7(3) . .
N5 C48 C47 115.8(3) . .
C49 C48 C47 136.4(3) . .
C48 C49 C50 107.1(3) . .
C48 C49 C64 128.1(3) . .
C50 C49 C64 124.7(3) . .
C51 C50 C49 106.5(3) . .
C51 C50 C70 129.3(3) . .
C49 C50 C70 124.2(3) . .
N5 C51 C50 108.7(3) . .
N5 C51 C52 117.0(3) . .
C50 C51 C52 134.2(3) . .
O4 C52 N6 123.6(3) . .
O4 C52 C51 120.9(3) . .
N6 C52 C51 115.4(3) . .
C54 C53 C58 120.2(3) . .
C54 C53 N6 122.3(3) . .
C58 C53 N6 117.4(3) . .
C53 C54 C55 118.7(4) . .
C56 C55 C54 121.4(4) . .
C55 C56 C57 119.4(4) . .
C56 C57 C58 119.9(4) . .
C57 C58 C53 120.3(4) . .
C64 C59 C60 121.2(3) . .
C61 C60 C59 119.6(4) . .
C60 C61 C62 120.2(4) . .
C63 C62 C61 119.9(4) . .
C62 C63 C64 120.8(3) . .
C59 C64 C63 118.2(3) . .
C59 C64 C49 122.0(3) . .
C63 C64 C49 119.8(3) . .
C66 C65 C70 121.0(4) . .
C67 C66 C65 120.4(4) . .
C66 C67 C68 119.5(4) . .
C69 C68 C67 119.9(4) . .
C68 C69 C70 121.3(4) . .
C69 C70 C65 117.8(4) . .
C69 C70 C50 120.7(3) . .
C65 C70 C50 121.4(3) . .

loop_
_geom_bond_atom_site_label_1
_geom_bond_atom_site_label_2
_geom_bond_distance
_geom_bond_site_symmetry_2
Fe1 C8 2.028(4) .
Fe1 C5 2.027(4) .
Fe1 C4 2.030(4) .
Fe1 C6 2.028(4) .
Fe1 C7 2.030(4) .
Fe1 C3 2.029(4) .
Fe1 C9 2.035(4) .
Fe1 C2 2.038(4) .
Fe1 C1 2.039(4) .
Fe1 C10 2.044(4) .
N1 C12 1.336(5) .
N1 C11 1.447(4) .
N2 C16 1.355(4) .
N2 C13 1.367(4) .
N3 C17 1.362(5) .
N3 C18 1.416(4) .
O1 C12 1.222(4) .
O2 C17 1.209(4) .
C1 C2 1.407(6) .
C1 C5 1.413(6) .
C2 C3 1.405(6) .
C3 C4 1.420(6) .
C4 C5 1.403(6) .
C6 C7 1.406(5) .
C6 C10 1.409(5) .
C7 C8 1.405(5) .
C8 C9 1.422(5) .
C9 C10 1.425(5) .
C10 C11 1.489(5) .
C12 C13 1.474(5) .
C13 C14 1.375(5) .
C14 C15 1.413(5) .
C14 C24 1.477(5) .
C15 C16 1.388(5) .
C15 C35 1.471(5) .
C16 C17 1.477(5) .
C18 C23 1.373(5) .
C18 C19 1.378(5) .
C19 C20 1.382(5) .
C20 C21 1.379(5) .
C21 C22 1.364(5) .
C22 C23 1.382(5) .
C24 C29 1.383(5) .
C24 C25 1.388(5) .
C25 C26 1.385(5) .
C26 C27 1.373(5) .
C27 C28 1.367(5) .
C28 C29 1.375(5) .
C30 C31 1.373(5) .
C30 C35 1.396(5) .
C31 C32 1.380(5) .
C32 C33 1.372(5) .
C33 C34 1.387(5) .
C34 C35 1.381(5) .
Fe2 C36 2.017(4) .
Fe2 C42 2.025(3) .
Fe2 C37 2.023(4) .
Fe2 C41 2.026(4) .
Fe2 C45 2.033(4) .
Fe2 C43 2.031(4) .
Fe2 C40 2.034(4) .
Fe2 C38 2.038(4) .
Fe2 C44 2.045(4) .
Fe2 C39 2.050(4) .
N4 C47 1.339(5) .
N4 C46 1.442(4) .
N5 C51 1.347(4) .
N5 C48 1.365(4) .
N6 C52 1.350(4) .
N6 C53 1.412(4) .
O3 C47 1.228(4) .
O4 C52 1.213(4) .
C36 C37 1.399(5) .
C36 C40 1.405(6) .
C37 C38 1.398(6) .
C38 C39 1.406(5) .
C39 C40 1.408(6) .
C41 C42 1.414(5) .
C41 C45 1.422(5) .
C42 C43 1.416(5) .
C43 C44 1.410(5) .
C44 C45 1.416(5) .
C45 C46 1.490(5) .
C47 C48 1.475(5) .
C48 C49 1.385(5) .
C49 C50 1.420(5) .
C49 C64 1.476(5) .
C50 C51 1.385(5) .
C50 C70 1.478(5) .
C51 C52 1.474(5) .
C53 C54 1.377(5) .
C53 C58 1.386(5) .
C54 C55 1.388(5) .
C55 C56 1.374(5) .
C56 C57 1.380(5) .
C57 C58 1.379(5) .
C59 C64 1.382(5) .
C59 C60 1.378(5) .
C60 C61 1.372(5) .
C61 C62 1.384(5) .
C62 C63 1.368(5) .
C63 C64 1.397(5) .
C65 C66 1.378(5) .
C65 C70 1.389(5) .
C66 C67 1.368(6) .
C67 C68 1.383(6) .
C68 C69 1.379(5) .
C69 C70 1.382(5) .

loop_
_geom_hbond_atom_site_label_D
_geom_hbond_atom_site_label_H
_geom_hbond_atom_site_label_A
_geom_hbond_distance_DH
_geom_hbond_distance_HA
_geom_hbond_distance_DA
_geom_hbond_angle_DHA
_geom_hbond_site_symmetry_A
N2 H2 O1 0.88 1.98 2.843(4) 168.5 2_755
N5 H5A O3 0.88 2.22 2.900(4) 133.5 2_666
